data_7160431
loop_
_publ_author_name
'Zaytsev, Vladimir P.'
'Simakova, Daria N.'
'Maslova, Viktoria S.'
'Ilyushenkova, Valentina V.'
'Novikov, Roman A.'
'Grigoriev, Mikhail S.'
'Danilov, Roman D.'
'Litvinov, Roman'
'Kolesnik, Irina A.'
'Potkin, Vladimir I.'
'Zubkov, Fedor I.'

_publ_section_title
;
 The IMDAV reaction between 3-(isoxazol-3-yl)allylamines and maleic
 anhydrides: an unusual approach to pyrrolo[3,4-<i>c</i>]pyridine
 derivatives, possessing anti-inflammatory activity.
;
_journal_issue 16
_journal_name_full 'Organic &amp; biomolecular chemistry'
_journal_page_first 3925
_journal_page_last 3936
_journal_paper_doi 10.1039/d5ob00040h
_journal_volume 23
_journal_year 2025
_chemical_formula_sum 'C22 H20 N2 O2'
_chemical_formula_weight 344.40
_space_group_crystal_system monoclinic
_space_group_IT_number 14
_space_group_name_Hall '-P 2ybc'
_space_group_name_H-M_alt 'P 1 21/c 1'
_atom_sites_solution_hydrogens mixed
_audit_creation_method SHELXL-2018/3
_audit_update_record
;
2024-04-24 deposited with the CCDC.	2025-03-19 downloaded from the CCDC.
;
_cell_angle_alpha 90
_cell_angle_beta 107.466(5)
_cell_angle_gamma 90
_cell_formula_units_Z 4
_cell_length_a 13.6337(12)
_cell_length_b 12.0340(9)
_cell_length_c 11.0008(9)
_cell_measurement_reflns_used 1591
_cell_measurement_temperature 100(2)
_cell_measurement_theta_max 22.30
_cell_measurement_theta_min 2.69
_cell_volume 1721.7(2)
_computing_structure_refinement 'SHELXL-2018/3 (Sheldrick, 2018)'
_diffrn_ambient_temperature 100(2)
_diffrn_measured_fraction_theta_full 0.995
_diffrn_measured_fraction_theta_max 0.995
_diffrn_measurement_device_type 'Bruker KAPPA APEX II area-detector diffractometer'
_diffrn_radiation_type MoK\a
_diffrn_radiation_wavelength 0.71073
_diffrn_reflns_av_R_equivalents 0.0717
_diffrn_reflns_av_unetI/netI 0.0847
_diffrn_reflns_Laue_measured_fraction_full 0.995
_diffrn_reflns_Laue_measured_fraction_max 0.995
_diffrn_reflns_limit_h_max 16
_diffrn_reflns_limit_h_min -17
_diffrn_reflns_limit_k_max 15
_diffrn_reflns_limit_k_min -15
_diffrn_reflns_limit_l_max 14
_diffrn_reflns_limit_l_min -14
_diffrn_reflns_number 15890
_diffrn_reflns_point_group_measured_fraction_full 0.995
_diffrn_reflns_point_group_measured_fraction_max 0.995
_diffrn_reflns_theta_full 25.242
_diffrn_reflns_theta_max 27.491
_diffrn_reflns_theta_min 4.093
_exptl_absorpt_coefficient_mu 0.086
_exptl_absorpt_correction_T_max 1.000
_exptl_absorpt_correction_T_min 0.853
_exptl_absorpt_correction_type multi-scan
_exptl_absorpt_process_details
;
 SADABS 2016/2: Krause, L., Herbst-Irmer, R., Sheldrick G.M. & Stalke D.,
 J. Appl. Cryst. 48 (2015) 3-10
;
_exptl_crystal_colour colourless
_exptl_crystal_density_diffrn 1.329
_exptl_crystal_description needle
_exptl_crystal_F_000 728
_exptl_crystal_size_max 0.400
_exptl_crystal_size_mid 0.080
_exptl_crystal_size_min 0.060
_refine_diff_density_max 0.273
_refine_diff_density_min -0.209
_refine_diff_density_rms 0.042
_refine_ls_extinction_method none
_refine_ls_goodness_of_fit_ref 1.003
_refine_ls_hydrogen_treatment mixed
_refine_ls_matrix_type full
_refine_ls_number_parameters 238
_refine_ls_number_reflns 3937
_refine_ls_number_restraints 1
_refine_ls_restrained_S_all 1.003
_refine_ls_R_factor_all 0.1381
_refine_ls_R_factor_gt 0.0579
_refine_ls_shift/su_max 0.000
_refine_ls_shift/su_mean 0.000
_refine_ls_structure_factor_coef Fsqd
_refine_ls_weighting_details 'w=1/[\s^2^(Fo^2^)+(0.0599P)^2^] where P=(Fo^2^+2Fc^2^)/3'
_refine_ls_weighting_scheme calc
_refine_ls_wR_factor_gt 0.1147
_refine_ls_wR_factor_ref 0.1414
_reflns_Friedel_coverage 0.000
_reflns_number_gt 2003
_reflns_number_total 3937
_reflns_threshold_expression 'I > 2\s(I)'
_cod_data_source_file d5ob00040h2.cif
_cod_data_source_block ZV2112
_cod_depositor_comments 'Adding full bibliography for 7160429--7160433.cif.'
_cod_original_sg_symbol_H-M 'P 21/c'
_cod_database_code 7160431
_shelx_shelxl_version_number 2018/3
_shelx_space_group_comment
;
The symmetry employed for this shelxl refinement is uniquely defined
by the following loop, which should always be used as a source of
symmetry information in preference to the above space-group names.
They are only intended as comments.
;
_shelx_estimated_absorpt_t_min 0.966
_shelx_estimated_absorpt_t_max 0.995

loop_
_space_group_symop_operation_xyz
'x, y, z'
'-x, y+1/2, -z+1/2'
'-x, -y, -z'
'x, -y-1/2, z-1/2'

loop_
_atom_site_label
_atom_site_type_symbol
_atom_site_fract_x
_atom_site_fract_y
_atom_site_fract_z
_atom_site_U_iso_or_equiv
_atom_site_adp_type
_atom_site_occupancy
_atom_site_site_symmetry_order
_atom_site_calc_flag
_atom_site_refinement_flags_posn
_atom_site_refinement_flags_adp
_atom_site_refinement_flags_occupancy
_atom_site_disorder_assembly
_atom_site_disorder_group
O1 O 0.19660(12) 0.20860(13) 0.65681(13) 0.0430(4) Uani 1 1 d . . . . .
O2 O 0.54447(14) 0.05595(12) 0.33500(14) 0.0505(5) Uani 1 1 d . . . . .
N2 N 0.56813(15) 0.24425(13) 0.30900(16) 0.0358(5) Uani 1 1 d . . . . .
N5 N 0.33402(15) 0.20065(15) 0.52804(17) 0.0367(5) Uani 1 1 d D . . . .
H5 H 0.2915(16) 0.1702(17) 0.5660(19) 0.044 Uiso 1 1 d D U . . .
C1A C 0.52872(17) 0.34933(16) 0.3437(2) 0.0351(5) Uani 0.509(7) 1 d . . P A 1
H1A H 0.512935 0.402269 0.271538 0.042 Uiso 0.509(7) 1 calc R U P A 1
H1B H 0.579646 0.383729 0.417969 0.042 Uiso 0.509(7) 1 calc R U P A 1
C1B C 0.52872(17) 0.34933(16) 0.3437(2) 0.0351(5) Uani 0.491(7) 1 d . . P A 2
H1C H 0.478486 0.383297 0.268541 0.042 Uiso 0.491(7) 1 calc R U P A 2
H1D H 0.585562 0.402566 0.378732 0.042 Uiso 0.491(7) 1 calc R U P A 2
C3 C 0.52551(19) 0.15336(18) 0.35018(19) 0.0385(6) Uani 1 1 d . . . . .
C3A C 0.45324(19) 0.19576(17) 0.4134(2) 0.0413(6) Uani 1 1 d . . . . .
C4 C 0.39622(18) 0.14248(17) 0.47213(19) 0.0378(6) Uani 1 1 d . . . . .
H4A H 0.397967 0.063615 0.476005 0.045 Uiso 1 1 calc R U . . .
C6 C 0.32677(18) 0.31343(17) 0.5278(2) 0.0391(6) Uani 1 1 d . . . . .
C71 C 0.4104(4) 0.3744(3) 0.4925(6) 0.0306(13) Uiso 0.509(7) 1 d . . P A 1
H71A H 0.474528 0.373600 0.564850 0.037 Uiso 0.509(7) 1 calc R U P A 1
H71B H 0.389994 0.452711 0.471492 0.037 Uiso 0.509(7) 1 calc R U P A 1
C7A C 0.4279(4) 0.3169(3) 0.3776(5) 0.0317(14) Uiso 0.509(7) 1 d . . P A 1
H7A H 0.365952 0.323226 0.301188 0.038 Uiso 0.509(7) 1 calc R U P A 1
C72 C 0.3776(5) 0.3717(4) 0.4337(6) 0.0356(14) Uiso 0.491(7) 1 d . . P A 2
H72A H 0.331301 0.365505 0.345328 0.043 Uiso 0.491(7) 1 calc R U P A 2
H72B H 0.388044 0.451561 0.455194 0.043 Uiso 0.491(7) 1 calc R U P A 2
C7B C 0.4781(5) 0.3189(4) 0.4426(6) 0.0371(15) Uiso 0.491(7) 1 d . . P A 2
H7B H 0.527090 0.328126 0.530097 0.045 Uiso 0.491(7) 1 calc R U P A 2
C11 C 0.64242(16) 0.24311(16) 0.24206(18) 0.0323(5) Uani 1 1 d . . . . .
C12 C 0.69391(19) 0.14627(18) 0.2274(2) 0.0412(6) Uani 1 1 d . . . . .
H12A H 0.680796 0.078403 0.263818 0.049 Uiso 1 1 calc R U . . .
C13 C 0.76418(18) 0.14994(19) 0.1594(2) 0.0430(6) Uani 1 1 d . . . . .
H13A H 0.798558 0.083307 0.149956 0.052 Uiso 1 1 calc R U . . .
C14 C 0.78674(17) 0.24607(19) 0.1045(2) 0.0412(6) Uani 1 1 d . . . . .
C15 C 0.73588(17) 0.34212(18) 0.1217(2) 0.0397(6) Uani 1 1 d . . . . .
H15A H 0.750431 0.410148 0.086765 0.048 Uiso 1 1 calc R U . . .
C16 C 0.66431(17) 0.34095(17) 0.1887(2) 0.0368(5) Uani 1 1 d . . . . .
H16A H 0.630033 0.407673 0.198020 0.044 Uiso 1 1 calc R U . . .
C17 C 0.86398(19) 0.2486(2) 0.0305(2) 0.0512(7) Uani 1 1 d . . . . .
H17A H 0.880214 0.325867 0.016119 0.077 Uiso 1 1 calc R U . . .
H17B H 0.834917 0.211331 -0.051686 0.077 Uiso 1 1 calc R U . . .
H17C H 0.926883 0.210124 0.079169 0.077 Uiso 1 1 calc R U . . .
C21 C 0.26219(17) 0.36708(18) 0.58121(19) 0.0369(6) Uani 1 1 d . . . . .
H21A H 0.259396 0.445875 0.575992 0.044 Uiso 1 1 calc R U . . .
C22 C 0.19793(17) 0.31244(19) 0.64503(19) 0.0369(5) Uani 1 1 d . . . . .
C23 C 0.13073(17) 0.38123(18) 0.69971(19) 0.0365(5) Uani 1 1 d . . . . .
C24 C 0.09262(18) 0.48389(18) 0.6497(2) 0.0405(6) Uani 1 1 d . . . . .
H24A H 0.111909 0.513611 0.580140 0.049 Uiso 1 1 calc R U . . .
C25 C 0.0271(2) 0.5434(2) 0.6995(2) 0.0495(7) Uani 1 1 d . . . . .
H25A H 0.000436 0.612686 0.662892 0.059 Uiso 1 1 calc R U . . .
C26 C 0.00001(19) 0.5023(2) 0.8030(2) 0.0534(7) Uani 1 1 d . . . . .
H26A H -0.044867 0.543247 0.837604 0.064 Uiso 1 1 calc R U . . .
C27 C 0.0390(2) 0.4014(2) 0.8548(2) 0.0532(7) Uani 1 1 d . . . . .
H27A H 0.021838 0.373837 0.926697 0.064 Uiso 1 1 calc R U . . .
C28 C 0.10225(18) 0.3401(2) 0.8041(2) 0.0455(6) Uani 1 1 d . . . . .
H28A H 0.126835 0.269790 0.839629 0.055 Uiso 1 1 calc R U . . .

loop_
_atom_site_aniso_label
_atom_site_aniso_U_11
_atom_site_aniso_U_22
_atom_site_aniso_U_33
_atom_site_aniso_U_23
_atom_site_aniso_U_13
_atom_site_aniso_U_12
O1 0.0445(11) 0.0392(9) 0.0395(9) 0.0085(7) 0.0041(8) -0.0102(8)
O2 0.0744(14) 0.0241(9) 0.0525(10) -0.0037(7) 0.0180(9) -0.0001(8)
N2 0.0477(12) 0.0241(10) 0.0320(10) -0.0002(7) 0.0064(9) -0.0014(9)
N5 0.0377(12) 0.0286(10) 0.0417(11) 0.0030(8) 0.0086(9) -0.0065(9)
C1A 0.0414(14) 0.0241(11) 0.0366(12) -0.0010(9) 0.0068(11) 0.0006(10)
C1B 0.0414(14) 0.0241(11) 0.0366(12) -0.0010(9) 0.0068(11) 0.0006(10)
C3 0.0524(16) 0.0241(13) 0.0310(12) -0.0014(9) 0.0001(11) -0.0025(11)
C3A 0.0609(18) 0.0235(12) 0.0390(13) -0.0016(9) 0.0142(13) -0.0027(12)
C4 0.0438(15) 0.0218(12) 0.0403(13) 0.0031(9) 0.0013(11) -0.0051(10)
C6 0.0427(15) 0.0280(13) 0.0421(13) 0.0043(10) 0.0060(12) -0.0075(11)
C11 0.0315(13) 0.0296(12) 0.0291(11) -0.0042(9) -0.0009(10) 0.0009(10)
C12 0.0441(15) 0.0332(13) 0.0384(13) -0.0033(10) 0.0006(12) 0.0047(11)
C13 0.0367(15) 0.0366(14) 0.0449(14) -0.0123(11) -0.0039(12) 0.0098(11)
C14 0.0300(14) 0.0461(15) 0.0390(14) -0.0112(11) -0.0026(11) 0.0052(12)
C15 0.0343(14) 0.0378(14) 0.0431(13) -0.0024(10) 0.0058(11) 0.0028(11)
C16 0.0355(14) 0.0309(12) 0.0411(13) -0.0017(10) 0.0071(11) 0.0045(11)
C17 0.0375(15) 0.0624(16) 0.0513(15) -0.0134(13) 0.0099(13) 0.0061(13)
C21 0.0365(14) 0.0311(13) 0.0410(13) -0.0003(10) 0.0088(11) -0.0021(11)
C22 0.0319(13) 0.0399(14) 0.0299(12) 0.0038(10) -0.0043(10) -0.0085(11)
C23 0.0288(13) 0.0463(14) 0.0283(11) 0.0004(10) -0.0007(10) -0.0128(11)
C24 0.0377(15) 0.0425(14) 0.0402(13) 0.0000(10) 0.0098(11) -0.0084(11)
C25 0.0430(16) 0.0524(16) 0.0518(15) -0.0077(12) 0.0125(13) -0.0074(13)
C26 0.0342(15) 0.074(2) 0.0525(16) -0.0187(14) 0.0131(13) -0.0158(14)
C27 0.0398(16) 0.082(2) 0.0366(14) -0.0048(13) 0.0101(13) -0.0178(15)
C28 0.0364(15) 0.0596(16) 0.0340(13) 0.0076(11) 0.0006(11) -0.0119(12)

loop_
_atom_type_symbol
_atom_type_description
_atom_type_scat_dispersion_real
_atom_type_scat_dispersion_imag
_atom_type_scat_source
C C 0.0033 0.0016 'International Tables Vol C Tables 4.2.6.8 and 6.1.1.4'
H H 0.0000 0.0000 'International Tables Vol C Tables 4.2.6.8 and 6.1.1.4'
N N 0.0061 0.0033 'International Tables Vol C Tables 4.2.6.8 and 6.1.1.4'
O O 0.0106 0.0060 'International Tables Vol C Tables 4.2.6.8 and 6.1.1.4'

loop_
_geom_angle_atom_site_label_1
_geom_angle_atom_site_label_2
_geom_angle_atom_site_label_3
_geom_angle
_geom_angle_site_symmetry_1
_geom_angle_site_symmetry_3
_geom_angle_publ_flag
C3 N2 C11 126.86(17) . . ?
C3 N2 C1B 112.01(18) . . ?
C11 N2 C1B 121.12(16) . . ?
C3 N2 C1A 112.01(18) . . ?
C11 N2 C1A 121.12(16) . . ?
C6 N5 C4 124.02(18) . . ?
C6 N5 H5 110.8(14) . . ?
C4 N5 H5 125.1(14) . . ?
N2 C1A C7A 105.1(2) . . ?
N2 C1A H1A 110.7 . . ?
C7A C1A H1A 110.7 . . ?
N2 C1A H1B 110.7 . . ?
C7A C1A H1B 110.7 . . ?
H1A C1A H1B 108.8 . . ?
N2 C1B C7B 105.2(2) . . ?
N2 C1B H1C 110.7 . . ?
C7B C1B H1C 110.7 . . ?
N2 C1B H1D 110.7 . . ?
C7B C1B H1D 110.7 . . ?
H1C C1B H1D 108.8 . . ?
O2 C3 N2 126.1(2) . . ?
O2 C3 C3A 127.0(2) . . ?
N2 C3 C3A 106.92(18) . . ?
C4 C3A C3 130.3(2) . . ?
C4 C3A C7A 118.2(2) . . ?
C3 C3A C7A 110.2(2) . . ?
C4 C3A C7B 119.6(2) . . ?
C3 C3A C7B 107.4(2) . . ?
C3A C4 N5 120.29(19) . . ?
C3A C4 H4A 119.9 . . ?
N5 C4 H4A 119.9 . . ?
C21 C6 N5 121.91(19) . . ?
C21 C6 C71 121.4(2) . . ?
N5 C6 C71 115.3(2) . . ?
C21 C6 C72 122.9(2) . . ?
N5 C6 C72 113.6(2) . . ?
C6 C71 C7A 108.2(4) . . ?
C6 C71 H71A 110.0 . . ?
C7A C71 H71A 110.0 . . ?
C6 C71 H71B 110.0 . . ?
C7A C71 H71B 110.0 . . ?
H71A C71 H71B 108.4 . . ?
C71 C7A C3A 107.5(4) . . ?
C71 C7A C1A 116.7(4) . . ?
C3A C7A C1A 98.8(3) . . ?
C71 C7A H7A 111.1 . . ?
C3A C7A H7A 111.1 . . ?
C1A C7A H7A 111.1 . . ?
C7B C72 C6 110.2(4) . . ?
C7B C72 H72A 109.6 . . ?
C6 C72 H72A 109.6 . . ?
C7B C72 H72B 109.6 . . ?
C6 C72 H72B 109.6 . . ?
H72A C72 H72B 108.1 . . ?
C72 C7B C1B 117.6(5) . . ?
C72 C7B C3A 105.0(4) . . ?
C1B C7B C3A 101.9(3) . . ?
C72 C7B H7B 110.6 . . ?
C1B C7B H7B 110.6 . . ?
C3A C7B H7B 110.6 . . ?
C16 C11 C12 118.7(2) . . ?
C16 C11 N2 119.26(18) . . ?
C12 C11 N2 122.02(18) . . ?
C13 C12 C11 119.4(2) . . ?
C13 C12 H12A 120.3 . . ?
C11 C12 H12A 120.3 . . ?
C14 C13 C12 123.0(2) . . ?
C14 C13 H13A 118.5 . . ?
C12 C13 H13A 118.5 . . ?
C13 C14 C15 116.8(2) . . ?
C13 C14 C17 122.3(2) . . ?
C15 C14 C17 120.9(2) . . ?
C16 C15 C14 121.5(2) . . ?
C16 C15 H15A 119.2 . . ?
C14 C15 H15A 119.2 . . ?
C11 C16 C15 120.5(2) . . ?
C11 C16 H16A 119.7 . . ?
C15 C16 H16A 119.7 . . ?
C14 C17 H17A 109.5 . . ?
C14 C17 H17B 109.5 . . ?
H17A C17 H17B 109.5 . . ?
C14 C17 H17C 109.5 . . ?
H17A C17 H17C 109.5 . . ?
H17B C17 H17C 109.5 . . ?
C6 C21 C22 124.3(2) . . ?
C6 C21 H21A 117.9 . . ?
C22 C21 H21A 117.9 . . ?
O1 C22 C21 122.4(2) . . ?
O1 C22 C23 118.77(19) . . ?
C21 C22 C23 118.9(2) . . ?
C24 C23 C28 118.3(2) . . ?
C24 C23 C22 122.47(19) . . ?
C28 C23 C22 119.2(2) . . ?
C25 C24 C23 120.9(2) . . ?
C25 C24 H24A 119.6 . . ?
C23 C24 H24A 119.5 . . ?
C24 C25 C26 120.3(2) . . ?
C24 C25 H25A 119.9 . . ?
C26 C25 H25A 119.9 . . ?
C27 C26 C25 119.2(2) . . ?
C27 C26 H26A 120.4 . . ?
C25 C26 H26A 120.4 . . ?
C28 C27 C26 121.1(2) . . ?
C28 C27 H27A 119.4 . . ?
C26 C27 H27A 119.4 . . ?
C27 C28 C23 120.2(2) . . ?
C27 C28 H28A 119.9 . . ?
C23 C28 H28A 119.9 . . ?

loop_
_geom_bond_atom_site_label_1
_geom_bond_atom_site_label_2
_geom_bond_distance
_geom_bond_site_symmetry_2
_geom_bond_publ_flag
O1 C22 1.257(3) . ?
O2 C3 1.223(2) . ?
N2 C3 1.377(3) . ?
N2 C11 1.420(3) . ?
N2 C1B 1.469(2) . ?
N2 C1A 1.469(2) . ?
N5 C6 1.361(3) . ?
N5 C4 1.379(3) . ?
N5 H5 0.889(15) . ?
C1A C7A 1.577(5) . ?
C1A H1A 0.9900 . ?
C1A H1B 0.9900 . ?
C1B C7B 1.498(5) . ?
C1B H1C 0.9900 . ?
C1B H1D 0.9900 . ?
C3 C3A 1.458(3) . ?
C3A C4 1.317(3) . ?
C3A C7A 1.522(5) . ?
C3A C7B 1.532(5) . ?
C4 H4A 0.9500 . ?
C6 C21 1.360(3) . ?
C6 C71 1.502(5) . ?
C6 C72 1.573(5) . ?
C71 C7A 1.522(7) . ?
C71 H71A 0.9900 . ?
C71 H71B 0.9900 . ?
C7A H7A 1.0000 . ?
C72 C7B 1.487(8) . ?
C72 H72A 0.9900 . ?
C72 H72B 0.9900 . ?
C7B H7B 1.0000 . ?
C11 C16 1.388(3) . ?
C11 C12 1.395(3) . ?
C12 C13 1.382(3) . ?
C12 H12A 0.9500 . ?
C13 C14 1.382(3) . ?
C13 H13A 0.9500 . ?
C14 C15 1.390(3) . ?
C14 C17 1.512(3) . ?
C15 C16 1.388(3) . ?
C15 H15A 0.9500 . ?
C16 H16A 0.9500 . ?
C17 H17A 0.9800 . ?
C17 H17B 0.9800 . ?
C17 H17C 0.9800 . ?
C21 C22 1.436(3) . ?
C21 H21A 0.9500 . ?
C22 C23 1.489(3) . ?
C23 C24 1.388(3) . ?
C23 C28 1.408(3) . ?
C24 C25 1.380(3) . ?
C24 H24A 0.9500 . ?
C25 C26 1.389(3) . ?
C25 H25A 0.9500 . ?
C26 C27 1.378(4) . ?
C26 H26A 0.9500 . ?
C27 C28 1.374(3) . ?
C27 H27A 0.9500 . ?
C28 H28A 0.9500 . ?

loop_
_geom_hbond_atom_site_label_D
_geom_hbond_atom_site_label_H
_geom_hbond_atom_site_label_A
_geom_hbond_distance_DH
_geom_hbond_distance_HA
_geom_hbond_distance_DA
_geom_hbond_angle_DHA
_geom_hbond_site_symmetry_A
_geom_hbond_publ_flag
N5 H5 O1 0.889(15) 1.913(18) 2.668(2) 141.7(19) . yes

loop_
_geom_torsion_atom_site_label_1
_geom_torsion_atom_site_label_2
_geom_torsion_atom_site_label_3
_geom_torsion_atom_site_label_4
_geom_torsion
_geom_torsion_site_symmetry_1
_geom_torsion_site_symmetry_2
_geom_torsion_site_symmetry_3
_geom_torsion_site_symmetry_4
_geom_torsion_publ_flag
C3 N2 C1A C7A -17.0(3) . . . . ?
C11 N2 C1A C7A 163.7(3) . . . . ?
C3 N2 C1B C7B 15.2(4) . . . . ?
C11 N2 C1B C7B -164.1(3) . . . . ?
C11 N2 C3 O2 -0.5(4) . . . . ?
C1B N2 C3 O2 -179.7(2) . . . . ?
C1A N2 C3 O2 -179.7(2) . . . . ?
C11 N2 C3 C3A -179.79(18) . . . . ?
C1B N2 C3 C3A 1.0(2) . . . . ?
C1A N2 C3 C3A 1.0(2) . . . . ?
O2 C3 C3A C4 3.2(4) . . . . ?
N2 C3 C3A C4 -177.4(2) . . . . ?
O2 C3 C3A C7A -162.8(3) . . . . ?
N2 C3 C3A C7A 16.6(3) . . . . ?
O2 C3 C3A C7B 164.1(3) . . . . ?
N2 C3 C3A C7B -16.6(3) . . . . ?
C3 C3A C4 N5 178.7(2) . . . . ?
C7A C3A C4 N5 -16.3(4) . . . . ?
C7B C3A C4 N5 19.8(4) . . . . ?
C6 N5 C4 C3A -0.2(3) . . . . ?
C4 N5 C6 C21 178.2(2) . . . . ?
C4 N5 C6 C71 -15.2(4) . . . . ?
C4 N5 C6 C72 12.2(4) . . . . ?
C21 C6 C71 C7A -149.1(3) . . . . ?
N5 C6 C71 C7A 44.2(5) . . . . ?
C6 C71 C7A C3A -56.6(6) . . . . ?
C6 C71 C7A C1A -166.3(3) . . . . ?
C4 C3A C7A C71 45.3(5) . . . . ?
C3 C3A C7A C71 -146.7(4) . . . . ?
C4 C3A C7A C1A 167.0(2) . . . . ?
C3 C3A C7A C1A -25.1(4) . . . . ?
N2 C1A C7A C71 139.1(4) . . . . ?
N2 C1A C7A C3A 24.4(3) . . . . ?
C21 C6 C72 C7B 151.2(4) . . . . ?
N5 C6 C72 C7B -42.9(6) . . . . ?
C6 C72 C7B C1B 169.2(3) . . . . ?
C6 C72 C7B C3A 56.9(6) . . . . ?
N2 C1B C7B C72 -137.6(5) . . . . ?
N2 C1B C7B C3A -23.5(4) . . . . ?
C4 C3A C7B C72 -48.6(6) . . . . ?
C3 C3A C7B C72 148.1(4) . . . . ?
C4 C3A C7B C1B -171.8(3) . . . . ?
C3 C3A C7B C1B 24.9(4) . . . . ?
C3 N2 C11 C16 169.1(2) . . . . ?
C1B N2 C11 C16 -11.8(3) . . . . ?
C1A N2 C11 C16 -11.8(3) . . . . ?
C3 N2 C11 C12 -10.5(3) . . . . ?
C1B N2 C11 C12 168.68(19) . . . . ?
C1A N2 C11 C12 168.68(19) . . . . ?
C16 C11 C12 C13 -0.7(3) . . . . ?
N2 C11 C12 C13 178.91(19) . . . . ?
C11 C12 C13 C14 0.2(3) . . . . ?
C12 C13 C14 C15 0.8(3) . . . . ?
C12 C13 C14 C17 179.9(2) . . . . ?
C13 C14 C15 C16 -1.3(3) . . . . ?
C17 C14 C15 C16 179.6(2) . . . . ?
C12 C11 C16 C15 0.2(3) . . . . ?
N2 C11 C16 C15 -179.40(19) . . . . ?
C14 C15 C16 C11 0.8(3) . . . . ?
N5 C6 C21 C22 1.6(3) . . . . ?
C71 C6 C21 C22 -164.2(3) . . . . ?
C72 C6 C21 C22 166.3(4) . . . . ?
C6 C21 C22 O1 0.1(3) . . . . ?
C6 C21 C22 C23 179.9(2) . . . . ?
O1 C22 C23 C24 -151.8(2) . . . . ?
C21 C22 C23 C24 28.4(3) . . . . ?
O1 C22 C23 C28 26.6(3) . . . . ?
C21 C22 C23 C28 -153.2(2) . . . . ?
C28 C23 C24 C25 -1.1(3) . . . . ?
C22 C23 C24 C25 177.3(2) . . . . ?
C23 C24 C25 C26 1.5(4) . . . . ?
C24 C25 C26 C27 -0.2(4) . . . . ?
C25 C26 C27 C28 -1.4(4) . . . . ?
C26 C27 C28 C23 1.8(4) . . . . ?
C24 C23 C28 C27 -0.5(3) . . . . ?
C22 C23 C28 C27 -179.0(2) . . . . ?
